data_1559913
loop_
_publ_author_name
'Maris, Thierry'
'Duplessix, Robert'
'Leger, Jen-Michel'
'Chanh, N Guyen Ba'

_publ_contact_author_id_orcid 0000-0001-9731-4046
_publ_section_title
;
 1,6 diammonium tetrachloroplumbate
;
_journal_name_full Thesis
_journal_page_first 1
_journal_year 1996
_chemical_formula_moiety 'Cl4 Pb, C6 H18 N2, '
_chemical_formula_sum 'C6 H18 Cl4 N2 Pb'
_chemical_formula_weight 467.21
_chemical_name_common '1,6 diammonium tetrachloroplumbate'
_chemical_name_systematic
;
 catena-(1,6-Diammoniohexane bis(mu2-chloro)-dichloro-lead) 
;
_space_group_crystal_system monoclinic
_space_group_IT_number 14
_space_group_name_Hall '-P 2ybc'
_space_group_name_H-M_alt 'P 1 21/c 1'
_atom_sites_solution_hydrogens geom
_atom_sites_solution_primary heavy
_atom_sites_solution_secondary difmap
_audit_contact_author_email thierry.maris@umontreal.ca
_audit_contact_author_name 'thierry maris'
_audit_contact_author_phone '+1 514 340 4711 2579'
_audit_creation_date 2019-04-29
_audit_creation_method
;
Olex2 1.2
(compiled 2018.05.29 svn.r3508 for OlexSys, GUI svn.r5506)
;
_cell_angle_alpha 90
_cell_angle_beta 98.830(8)
_cell_angle_gamma 90
_cell_formula_units_Z 4
_cell_length_a 7.932(4)
_cell_length_b 7.771(3)
_cell_length_c 24.650(7)
_cell_measurement_reflns_used 25
_cell_measurement_temperature 298
_cell_measurement_theta_max 17.6
_cell_measurement_theta_min 6.4
_cell_volume 1501.4(10)
_computing_cell_refinement
;
CAD-4 Software. (1989) Enraf--Nonius, Delft, The Netherlands.
;
_computing_data_collection
;
CAD-4 Software. (1989) Enraf--Nonius, Delft, The Netherlands.
;
_computing_data_reduction
;
XCAD4. (1995) University of Marburg, Germany.
;
_computing_structure_refinement 'Shelxl (Sheldrick, 2008)'
_computing_structure_solution 'Shelxs (Sheldrick, 2008)'
_diffrn_ambient_temperature 298
_diffrn_measured_fraction_theta_full 0.990
_diffrn_measured_fraction_theta_max 0.805
_diffrn_measurement_device 'Enraf Nonius CAD4'
_diffrn_measurement_device_type 'Enraf Nonius CAD4'
_diffrn_measurement_method \w/2\q
_diffrn_radiation_monochromator graphite
_diffrn_radiation_type MoK\a
_diffrn_radiation_wavelength 0.71069
_diffrn_reflns_av_R_equivalents 0.0342
_diffrn_reflns_av_unetI/netI 0.0436
_diffrn_reflns_Laue_measured_fraction_full 0.990
_diffrn_reflns_Laue_measured_fraction_max 0.805
_diffrn_reflns_limit_h_max 11
_diffrn_reflns_limit_h_min 0
_diffrn_reflns_limit_k_max 10
_diffrn_reflns_limit_k_min -1
_diffrn_reflns_limit_l_max 34
_diffrn_reflns_limit_l_min -34
_diffrn_reflns_number 5603
_diffrn_reflns_theta_full 25.240
_diffrn_reflns_theta_max 29.983
_diffrn_reflns_theta_min 2.598
_diffrn_source 'fine-focus sealed tube'
_exptl_absorpt_coefficient_mu 11.916
_exptl_absorpt_correction_T_max 1.000
_exptl_absorpt_correction_T_min 0.208
_exptl_absorpt_correction_type psi-scan
_exptl_absorpt_process_details
;
North, A. C. T., Phillips, D. C. & Mathews, F. S. (1968)
Acta Cryst. A24, 351--359. 
;
_exptl_crystal_colour colorless
_exptl_crystal_density_diffrn 2.067
_exptl_crystal_description platelet
_exptl_crystal_F_000 872
_exptl_crystal_size_max 0.22
_exptl_crystal_size_mid 0.13
_exptl_crystal_size_min 0.06
_refine_diff_density_max 4.543
_refine_diff_density_min -3.118
_refine_diff_density_rms 0.252
_refine_ls_extinction_coef 0.0061(4)
_refine_ls_extinction_expression Fc^*^=kFc[1+0.001xFc^2^\l^3^/sin(2\q)]^-1/4^
_refine_ls_extinction_method 'SHELXL (Sheldrick 2018)'
_refine_ls_goodness_of_fit_ref 1.035
_refine_ls_hydrogen_treatment refU
_refine_ls_matrix_type full
_refine_ls_number_parameters 137
_refine_ls_number_reflns 3518
_refine_ls_number_restraints 0
_refine_ls_restrained_S_all 1.035
_refine_ls_R_factor_all 0.0625
_refine_ls_R_factor_gt 0.0475
_refine_ls_shift/su_max 0.001
_refine_ls_shift/su_mean 0.000
_refine_ls_structure_factor_coef Fsqd
_refine_ls_weighting_details 'w=1/[\s^2^(Fo^2^)+(0.0748P)^2^+12.4021P] where P=(Fo^2^+2Fc^2^)/3'
_refine_ls_weighting_scheme calc
_refine_ls_wR_factor_gt 0.1211
_refine_ls_wR_factor_ref 0.1283
_reflns_number_gt 2973
_reflns_number_total 3524
_reflns_threshold_expression 'I > 2\s(I)'
_cod_data_source_file 2c6pb.cif
_cod_data_source_block 2c6pb
_cod_original_cell_volume 1501.5(10)
_cod_database_code 1559913

loop_
_space_group_symop_id
_space_group_symop_operation_xyz
1 'x, y, z'
2 'x, -y+1/2, z+1/2'
3 '-x, -y, -z'
4 '-x, y-1/2, -z-1/2'

loop_
_atom_site_label
_atom_site_type_symbol
_atom_site_fract_x
_atom_site_fract_y
_atom_site_fract_z
_atom_site_U_iso_or_equiv
_atom_site_adp_type
_atom_site_occupancy
_atom_site_site_symmetry_order
_atom_site_calc_flag
_atom_site_refinement_flags_posn
_atom_site_refinement_flags_adp
_atom_site_refinement_flags_occupancy
_atom_site_disorder_assembly
_atom_site_disorder_group
Pb Pb 0.23864(4) 0.61153(4) 0.25135(2) 0.02685(14) Uani 1 1 d . . . . .
Cl2 Cl 0.2101(3) 0.5891(4) 0.13501(12) 0.0450(6) Uani 1 1 d . . . . .
Cl3 Cl 0.5483(3) 0.4172(3) 0.24856(11) 0.0367(5) Uani 1 1 d . . . . .
Cl4 Cl -0.0830(3) 0.7844(4) 0.24657(13) 0.0463(6) Uani 1 1 d . . . . .
Cl5 Cl 0.3379(4) 0.5841(4) 0.36959(13) 0.0486(7) Uani 1 1 d . . . . .
N1T N 0.2847(11) 0.1820(12) 0.1525(4) 0.042(2) Uani 1 1 d . . . . .
H1TA H 0.285222 0.163207 0.188187 0.064 Uiso 1 1 calc R . . . .
H1TB H 0.385561 0.153197 0.143666 0.064 Uiso 1 1 calc R . . . .
H1TC H 0.264612 0.292936 0.145212 0.064 Uiso 1 1 calc R . . . .
C1T C 0.1488(18) 0.076(2) 0.1201(6) 0.063(4) Uani 1 1 d . . . . .
H1TD H 0.169659 -0.044527 0.128466 0.077 Uiso 1 1 calc R . . . .
H1TE H 0.038974 0.106460 0.130136 0.077 Uiso 1 1 calc R . . . .
C2T C 0.145(2) 0.105(2) 0.0613(6) 0.064(3) Uani 1 1 d . . . . .
H2TA H 0.254707 0.075025 0.051057 0.078 Uiso 1 1 calc R . . . .
H2TB H 0.122599 0.225143 0.052625 0.078 Uiso 1 1 calc R . . . .
C3T C 0.004(3) -0.008(3) 0.0293(6) 0.085(5) Uani 1 1 d . . . . .
H3TA H 0.025110 -0.127031 0.039836 0.102 Uiso 1 1 calc R . . . .
H3TB H -0.104835 0.025164 0.039352 0.102 Uiso 1 1 calc R . . . .
N2G N 0.3862(13) 0.1775(15) 0.3558(4) 0.048(2) Uani 1 1 d . . . . .
H2GA H 0.355023 0.165676 0.319762 0.072 Uiso 1 1 calc R . . . .
H2GB H 0.378707 0.287712 0.364968 0.072 Uiso 1 1 calc R . . . .
H2GC H 0.493276 0.141691 0.365144 0.072 Uiso 1 1 calc R . . . .
C4G C 0.2705(17) 0.072(2) 0.3855(6) 0.059(3) Uani 1 1 d . . . . .
H4GA H 0.153560 0.109653 0.374888 0.06 Uiso 1 1 calc R . . . .
H4GB H 0.277315 -0.048075 0.375078 0.06 Uiso 1 1 calc R . . . .
C5G C 0.318(2) 0.088(2) 0.4455(6) 0.073(5) Uani 1 1 d . . . . .
H5GA H 0.226211 0.043492 0.463007 0.088 Uiso 1 1 calc R . . . .
H5GB H 0.331003 0.209495 0.454630 0.088 Uiso 1 1 calc R . . . .
C6G C 0.481(2) -0.004(2) 0.4688(5) 0.065(4) Uani 1 1 d . . . . .
H6GA H 0.575679 0.047765 0.453868 0.078 Uiso 1 1 calc R . . . .
H6GB H 0.472880 -0.123118 0.457283 0.078 Uiso 1 1 calc R . . . .

loop_
_atom_site_aniso_label
_atom_site_aniso_U_11
_atom_site_aniso_U_22
_atom_site_aniso_U_33
_atom_site_aniso_U_23
_atom_site_aniso_U_13
_atom_site_aniso_U_12
Pb 0.02208(18) 0.02504(18) 0.0336(2) 0.00019(17) 0.00493(11) 0.00021(13)
Cl2 0.0404(12) 0.0478(16) 0.0457(15) 0.0016(12) 0.0030(11) 0.0015(11)
Cl3 0.0319(10) 0.0325(12) 0.0447(14) -0.0020(10) 0.0031(10) 0.0072(8)
Cl4 0.0364(12) 0.0444(14) 0.0587(18) -0.0010(13) 0.0094(12) 0.0147(10)
Cl5 0.0482(14) 0.0512(17) 0.0484(17) -0.0030(13) 0.0140(13) -0.0018(12)
N1T 0.043(5) 0.045(5) 0.035(5) -0.003(4) -0.004(4) 0.007(4)
C1T 0.049(7) 0.074(10) 0.065(9) -0.006(8) 0.008(7) -0.010(6)
C2T 0.061(8) 0.100(13) 0.036(7) -0.019(8) -0.007(6) -0.025(8)
C3T 0.084(12) 0.103(15) 0.066(10) -0.020(10) 0.005(10) -0.037(10)
N2G 0.049(6) 0.055(6) 0.042(6) 0.009(5) 0.009(5) 0.013(5)
C4G 0.051(7) 0.072(10) 0.057(8) 0.010(7) 0.015(6) -0.006(6)
C5G 0.067(9) 0.100(14) 0.055(9) 0.018(9) 0.023(7) 0.014(8)
C6G 0.069(9) 0.083(11) 0.044(8) 0.003(7) 0.015(7) 0.015(8)

loop_
_atom_type_symbol
_atom_type_description
_atom_type_scat_dispersion_real
_atom_type_scat_dispersion_imag
_atom_type_scat_source
C C 0.0033 0.0016 'International Tables Vol C Tables 4.2.6.8 and 6.1.1.4'
H H 0.0000 0.0000 'International Tables Vol C Tables 4.2.6.8 and 6.1.1.4'
Cl Cl 0.1484 0.1585 'International Tables Vol C Tables 4.2.6.8 and 6.1.1.4'
N N 0.0061 0.0033 'International Tables Vol C Tables 4.2.6.8 and 6.1.1.4'
Pb Pb -3.3944 10.1111 'International Tables Vol C Tables 4.2.6.8 and 6.1.1.4'

loop_
_geom_angle_atom_site_label_1
_geom_angle_atom_site_label_2
_geom_angle_atom_site_label_3
_geom_angle
_geom_angle_site_symmetry_1
_geom_angle_site_symmetry_3
Cl2 Pb Cl3 90.41(8) . 4_666
Cl2 Pb Cl3 83.15(8) . .
Cl2 Pb Cl4 93.12(8) . .
Cl2 Pb Cl5 166.54(8) . .
Cl3 Pb Cl3 86.06(3) . 4_666
Cl3 Pb Cl5 83.42(8) . .
Cl4 Pb Cl2 89.76(9) 4_556 .
Cl4 Pb Cl3 97.49(8) . 4_666
Cl4 Pb Cl3 84.59(8) 4_556 .
Cl4 Pb Cl3 170.56(7) 4_556 4_666
Cl4 Pb Cl3 174.90(8) . .
Cl4 Pb Cl4 91.93(4) 4_556 .
Cl4 Pb Cl5 88.15(9) 4_556 .
Cl4 Pb Cl5 100.23(9) . .
Cl5 Pb Cl3 89.49(8) . 4_666
Pb Cl3 Pb 156.86(9) . 4_656
Pb Cl4 Pb 143.82(11) 4_566 .
C2T C1T N1T 110.6(12) . .
C1T C2T C3T 108.9(13) . .
C3T C3T C2T 112.7(19) 3 .
C5G C4G N2G 111.0(13) . .
C4G C5G C6G 114.5(13) . .
C5G C6G C6G 113.0(15) . 3_656

loop_
_geom_bond_atom_site_label_1
_geom_bond_atom_site_label_2
_geom_bond_distance
_geom_bond_site_symmetry_2
Pb Cl2 2.847(3) .
Pb Cl3 2.894(2) .
Pb Cl3 2.915(2) 4_666
Pb Cl4 2.830(3) 4_556
Pb Cl4 2.870(3) .
Pb Cl5 2.908(3) .
N1T C1T 1.488(16) .
C1T C2T 1.46(2) .
C2T C3T 1.54(2) .
C3T C3T 1.44(3) 3
N2G C4G 1.503(16) .
C4G C5G 1.47(2) .
C5G C6G 1.51(2) .
C6G C6G 1.52(3) 3_656

loop_
_geom_torsion_atom_site_label_1
_geom_torsion_atom_site_label_2
_geom_torsion_atom_site_label_3
_geom_torsion_atom_site_label_4
_geom_torsion
_geom_torsion_site_symmetry_1
_geom_torsion_site_symmetry_2
_geom_torsion_site_symmetry_3
_geom_torsion_site_symmetry_4
N1T C1T C2T C3T 179.5(15) . . . .
C1T C2T C3T C3T -178(2) . . . 3
C2T C3T C3T C2T 180.000(0) . . 3 3
C3T C2T C1T N1T -179.5(15) 3 3 3 3
C3T C3T C2T C1T 178(2) . 3 3 3
N2G C4G C5G C6G -72.6(19) . . . .
C4G C5G C6G C6G -175.2(18) . . . 3_656
C5G C6G C6G C5G 180.000(11) . . 3_656 3_656
C6G C5G C4G N2G 72.6(19) 3_656 3_656 3_656 3_656
C6G C6G C5G C4G 175.2(18) . 3_656 3_656 3_656
